data_2207459
loop_
_publ_author_name
'Tobias van Almsick'

_publ_section_title
;
 Trimethylarsonium iodide
;
_journal_coeditor_code BT6788
_journal_issue 12
_journal_name_full 'Acta Crystallographica Section E'
_journal_page_first o4229
_journal_page_last o4230
_journal_paper_doi 10.1107/S160053680503792X
_journal_volume 61
_journal_year 2005
_chemical_formula_iupac 'C3 H10 As + , I -'
_chemical_formula_moiety 'C3 H10 As + , I -'
_chemical_formula_sum 'C3 H10 As I'
_chemical_formula_weight 247.93
_chemical_name_systematic
;
Trimethylarsonium iodide
;
_space_group_IT_number 62
_symmetry_cell_setting orthorhombic
_symmetry_space_group_name_Hall '-P 2ac 2n'
_symmetry_space_group_name_H-M 'P n m a'
_atom_sites_solution_hydrogens geom
_atom_sites_solution_primary direct
_atom_sites_solution_secondary difmap
_audit_creation_method SHELXL97
_cell_angle_alpha 90.00
_cell_angle_beta 90.00
_cell_angle_gamma 90.00
_cell_formula_units_Z 4
_cell_length_a 14.174(3)
_cell_length_b 8.0458(16)
_cell_length_c 6.2037(12)
_cell_measurement_reflns_used 21
_cell_measurement_temperature 292(2)
_cell_measurement_theta_max 15.02
_cell_measurement_theta_min 6.205
_cell_volume 707.5(2)
_computing_cell_refinement R3m/V
_computing_data_collection 'R3m/V (Siemens, 1989)'
_computing_data_reduction 'XDISK (Siemens, 1989)'
_computing_molecular_graphics 'SHELXTL (Sheldrick, 1995)'
_computing_publication_material SHELXL97
_computing_structure_refinement 'SHELXL97 (Sheldrick, 1997)'
_computing_structure_solution 'SHELXS97 (Sheldrick, 1997)'
_diffrn_ambient_temperature 292(2)
_diffrn_measured_fraction_theta_full 0.993
_diffrn_measured_fraction_theta_max 0.993
_diffrn_measurement_device_type 'Siemens P4 four-circle'
_diffrn_measurement_method \w
_diffrn_radiation_monochromator graphite
_diffrn_radiation_source 'fine-focus sealed tube'
_diffrn_radiation_type MoK\a
_diffrn_radiation_wavelength 0.71073
_diffrn_reflns_av_R_equivalents 0.0000
_diffrn_reflns_av_sigmaI/netI 0.0237
_diffrn_reflns_limit_h_max 16
_diffrn_reflns_limit_h_min 0
_diffrn_reflns_limit_k_max 0
_diffrn_reflns_limit_k_min -9
_diffrn_reflns_limit_l_max 7
_diffrn_reflns_limit_l_min 0
_diffrn_reflns_number 671
_diffrn_reflns_theta_full 25.00
_diffrn_reflns_theta_max 24.99
_diffrn_reflns_theta_min 2.87
_diffrn_standards_decay_% 0
_diffrn_standards_interval_count 97
_diffrn_standards_number 3
_exptl_absorpt_coefficient_mu 9.041
_exptl_absorpt_correction_T_max 0.152
_exptl_absorpt_correction_T_min 0.040
_exptl_absorpt_correction_type psi-scan
_exptl_absorpt_process_details '(XPREP in SHELXTL; Sheldrick, 1995)'
_exptl_crystal_colour colourless
_exptl_crystal_density_diffrn 2.328
_exptl_crystal_density_method 'not measured'
_exptl_crystal_description block
_exptl_crystal_F_000 456
_exptl_crystal_size_max 0.41
_exptl_crystal_size_mid 0.33
_exptl_crystal_size_min 0.21
_refine_diff_density_max 0.815
_refine_diff_density_min -0.733
_refine_ls_extinction_coef 0.0286(17)
_refine_ls_extinction_expression Fc^*^=kFc[1+0.001xFc^2^\l^3^/sin(2\q)]^-1/4^
_refine_ls_extinction_method 'SHELXL97 (Sheldrick, 1997)'
_refine_ls_goodness_of_fit_ref 1.156
_refine_ls_hydrogen_treatment constr
_refine_ls_matrix_type full
_refine_ls_number_parameters 30
_refine_ls_number_reflns 671
_refine_ls_number_restraints 0
_refine_ls_restrained_S_all 1.156
_refine_ls_R_factor_all 0.0372
_refine_ls_R_factor_gt 0.0292
_refine_ls_shift/su_max 0.000
_refine_ls_shift/su_mean 0.000
_refine_ls_structure_factor_coef Fsqd
_refine_ls_weighting_details 'calc w = 1/[\s^2^(Fo^2^)+(0.0439P)^2^] where P=(Fo^2^+2Fc^2^)/3'
_refine_ls_weighting_scheme calc
_refine_ls_wR_factor_gt 0.0751
_refine_ls_wR_factor_ref 0.0780
_reflns_number_gt 576
_reflns_number_total 671
_reflns_threshold_expression I>2\s(I)
_cod_data_source_file bt6788.cif
_cod_data_source_block I
_cod_depositor_comments
;
The following automatic conversions were performed:
'_symmetry_cell_setting' value 'Orthorhombic' changed to 'orthorhombic'
according to '/home/saulius/struct/CIF-dictionaries/cif_core.dic'
dictionary named 'cif_core.dic' version 2.4.1 from 2010-06-29.

Automatic conversion script
Id: cif_fix_enum 1527 2010-12-29 10:47:43Z saulius 

The following automatic conversions were performed:

'_chemical_melting_point' value 'not measured' was changed to '?' -
the value is undefined or not given.

Automatic conversion script
Id: cif_fix_values 1646 2011-03-28 12:23:43Z adriana 

The following automatic conversions were performed:

'_chemical_melting_point' value 'not measured' was changed to '?' -
the value is undefined or not given.

'_symmetry_cell_setting' value
'Orthorhombic' changed to 'orthorhombic' according to
/home/saulius/struct/CIF-dictionaries/cif_core.dic dictionary named
'cif_core.dic' version 2.4.1 from 2010-06-29.

Automatic conversion script
Id: cif_fix_values 1715 2011-07-08 13:25:40Z adriana 
;
_cod_database_code 2207459
_cod_database_fobs_code 2207459

loop_
_symmetry_equiv_pos_as_xyz
'x, y, z'
'-x+1/2, -y, z+1/2'
'-x, y+1/2, -z'
'x+1/2, -y+1/2, -z+1/2'
'-x, -y, -z'
'x-1/2, y, -z-1/2'
'x, -y-1/2, z'
'-x-1/2, y-1/2, z-1/2'

loop_
_atom_site_label
_atom_site_fract_x
_atom_site_fract_y
_atom_site_fract_z
_atom_site_U_iso_or_equiv
_atom_site_adp_type
_atom_site_calc_flag
_atom_site_refinement_flags
_atom_site_occupancy
_atom_site_type_symbol
I 0.40703(3) 0.2500 0.09746(9) 0.0509(3) Uani d S 1 I
As 0.08001(5) 0.2500 -0.06698(14) 0.0482(3) Uani d S 1 As
H3 -0.0166 0.2500 -0.1138 0.072 Uiso calc SR 1 H
C1 0.1327(4) 0.0683(7) 0.0946(9) 0.0565(14) Uani d . 1 C
H1A 0.1985 0.0885 0.1196 0.085 Uiso calc R 1 H
H1B 0.1253 -0.0329 0.0146 0.085 Uiso calc R 1 H
H1C 0.1005 0.0588 0.2302 0.085 Uiso calc R 1 H
C2 0.1695(6) 0.2500 -0.3007(13) 0.056(2) Uani d S 1 C
H2A 0.1538 0.3465 -0.3792 0.084 Uiso d R 1 H
H2B 0.2316 0.2500 -0.2407 0.084 Uiso d SR 1 H

loop_
_atom_site_aniso_label
_atom_site_aniso_U_11
_atom_site_aniso_U_22
_atom_site_aniso_U_33
_atom_site_aniso_U_12
_atom_site_aniso_U_13
_atom_site_aniso_U_23
I 0.0487(4) 0.0535(4) 0.0505(4) 0.000 -0.0053(2) 0.000
As 0.0374(4) 0.0659(5) 0.0412(5) 0.000 -0.0046(3) 0.000
C1 0.066(3) 0.048(3) 0.055(3) -0.007(3) 0.001(3) -0.002(3)
C2 0.065(5) 0.057(5) 0.046(4) 0.000 0.006(4) 0.000

loop_
_atom_type_symbol
_atom_type_description
_atom_type_scat_dispersion_real
_atom_type_scat_dispersion_imag
_atom_type_scat_source
C C 0.0033 0.0016 'International Tables Vol C Tables 4.2.6.8 and 6.1.1.4'
H H 0.0000 0.0000 'International Tables Vol C Tables 4.2.6.8 and 6.1.1.4'
As As 0.0499 2.0058 'International Tables Vol C Tables 4.2.6.8 and 6.1.1.4'
I I -0.4742 1.8119 'International Tables Vol C Tables 4.2.6.8 and 6.1.1.4'

loop_
_geom_angle_atom_site_label_1
_geom_angle_atom_site_label_2
_geom_angle_atom_site_label_3
_geom_angle_site_symmetry_1
_geom_angle
_geom_angle_publ_flag
C1 As C1 7_565 98.9(3) yes
C1 As C2 7_565 97.8(2) yes
C1 As C2 . 97.8(2) yes
C1 As H3 7_565 119.2 yes
C1 As H3 . 119.2 yes
C2 As H3 . 119.2 yes
As C1 H1A . 109.5 ?
As C1 H1B . 109.5 ?
H1A C1 H1B . 109.5 ?
As C1 H1C . 109.5 ?
H1A C1 H1C . 109.5 ?
H1B C1 H1C . 109.5 ?
As C2 H2A . 103.5 ?
As C2 H2B . 108.3 ?
H2A C2 H2B . 114.7 ?

loop_
_geom_bond_atom_site_label_1
_geom_bond_atom_site_label_2
_geom_bond_site_symmetry_2
_geom_bond_distance
_geom_bond_publ_flag
As C1 7_565 1.923(6) yes
As C1 . 1.923(6) yes
As C2 . 1.927(8) yes
As H3 . 1.4000 yes
C1 H1A . 0.9600 yes
C1 H1B . 0.9600 yes
C1 H1C . 0.9600 yes
C2 H2A . 0.9432 yes
C2 H2B . 0.9557 yes
